data_4035794
loop_
_publ_author_name
'Zhou, Yu'
'Cao, Wen-Bin'
'Zhang, Ling-Ling'
'Xu, Xiao-Ping'
'Ji, Shun-Jun'

_publ_section_title
;
 Ag(I)-Promoted Dehydroxylation and Site-Selective 1,7-Disulfonylation of
 Diaryl(1 H-indol-2-yl)methanols.
;
_journal_issue 11
_journal_name_full 'The Journal of organic chemistry'
_journal_page_first 6056
_journal_page_last 6065
_journal_paper_doi 10.1021/acs.joc.8b00721
_journal_volume 83
_journal_year 2018
_chemical_formula_sum 'C31 H29 N O5 S'
_chemical_formula_weight 527.61
_space_group_crystal_system triclinic
_space_group_IT_number 2
_space_group_name_Hall '-P 1'
_space_group_name_H-M_alt 'P -1'
_atom_sites_solution_hydrogens mixed
_audit_creation_method SHELXL-2014
_cell_angle_alpha 66.577(7)
_cell_angle_beta 83.279(7)
_cell_angle_gamma 87.817(7)
_cell_formula_units_Z 2
_cell_length_a 9.2961(19)
_cell_length_b 11.453(3)
_cell_length_c 13.679(3)
_cell_measurement_reflns_used 7451
_cell_measurement_temperature 296(2)
_cell_measurement_theta_max 26.81
_cell_measurement_theta_min 2.84
_cell_volume 1327.1(5)
_computing_structure_refinement 'SHELXL-2014 (Sheldrick, 2014)'
_diffrn_ambient_temperature 296(2)
_diffrn_measured_fraction_theta_full 0.995
_diffrn_measured_fraction_theta_max 0.986
_diffrn_measurement_device_type 'Bruker APEX-II CCD'
_diffrn_measurement_method '\f and \w scans'
_diffrn_radiation_type MoK\a
_diffrn_radiation_wavelength 0.71073
_diffrn_reflns_av_R_equivalents 0.0924
_diffrn_reflns_av_unetI/netI 0.0887
_diffrn_reflns_Laue_measured_fraction_full 0.995
_diffrn_reflns_Laue_measured_fraction_max 0.986
_diffrn_reflns_limit_h_max 12
_diffrn_reflns_limit_h_min -11
_diffrn_reflns_limit_k_max 14
_diffrn_reflns_limit_k_min -14
_diffrn_reflns_limit_l_max 17
_diffrn_reflns_limit_l_min -17
_diffrn_reflns_number 27853
_diffrn_reflns_point_group_measured_fraction_full 0.995
_diffrn_reflns_point_group_measured_fraction_max 0.986
_diffrn_reflns_theta_full 25.242
_diffrn_reflns_theta_max 27.557
_diffrn_reflns_theta_min 2.595
_exptl_absorpt_coefficient_mu 0.164
_exptl_absorpt_correction_type none
_exptl_crystal_colour colourless
_exptl_crystal_density_diffrn 1.320
_exptl_crystal_description block
_exptl_crystal_F_000 556
_exptl_crystal_size_max 0.600
_exptl_crystal_size_mid 0.300
_exptl_crystal_size_min 0.160
_refine_diff_density_max 0.528
_refine_diff_density_min -0.486
_refine_diff_density_rms 0.090
_refine_ls_extinction_method none
_refine_ls_goodness_of_fit_ref 1.030
_refine_ls_hydrogen_treatment mixed
_refine_ls_matrix_type full
_refine_ls_number_parameters 350
_refine_ls_number_reflns 6038
_refine_ls_number_restraints 0
_refine_ls_restrained_S_all 1.030
_refine_ls_R_factor_all 0.1381
_refine_ls_R_factor_gt 0.0785
_refine_ls_shift/su_max 0.000
_refine_ls_shift/su_mean 0.000
_refine_ls_structure_factor_coef Fsqd
_refine_ls_weighting_details 'w=1/[\s^2^(Fo^2^)+(0.1123P)^2^+0.9033P] where P=(Fo^2^+2Fc^2^)/3'
_refine_ls_weighting_scheme calc
_refine_ls_wR_factor_gt 0.1865
_refine_ls_wR_factor_ref 0.2156
_reflns_Friedel_coverage 0.000
_reflns_number_gt 3787
_reflns_number_total 6038
_reflns_threshold_expression 'I > 2\s(I)'
_cod_data_source_file jo8b00721_si_005.cif
_cod_data_source_block b170609a_0m_a
_cod_original_cell_volume 1327.2(5)
_cod_database_code 4035794
_shelx_space_group_comment
;
The symmetry employed for this shelxl refinement is uniquely defined
by the following loop, which should always be used as a source of
symmetry information in preference to the above space-group names.
They are only intended as comments.
;
_shelx_estimated_absorpt_t_min 0.908
_shelx_estimated_absorpt_t_max 0.974
_shelxl_version_number 2014-3

loop_
_space_group_symop_operation_xyz
'x, y, z'
'-x, -y, -z'

loop_
_atom_site_label
_atom_site_type_symbol
_atom_site_fract_x
_atom_site_fract_y
_atom_site_fract_z
_atom_site_U_iso_or_equiv
_atom_site_adp_type
_atom_site_occupancy
_atom_site_site_symmetry_order
_atom_site_calc_flag
_atom_site_refinement_flags_posn
_atom_site_refinement_flags_adp
S1 S 0.23343(9) 0.59774(8) 0.23026(6) 0.0291(2) Uani 1 1 d . .
O1 O 0.1202(2) 0.6780(2) 0.2510(2) 0.0377(6) Uani 1 1 d . .
O2 O 0.2245(3) 0.5587(2) 0.14327(19) 0.0412(6) Uani 1 1 d . .
O3 O 0.2278(3) 0.8983(2) 0.23510(19) 0.0343(6) Uani 1 1 d . .
H3 H 0.1774 0.8389 0.2393 0.051 Uiso 1 1 calc R U
O4 O 0.8164(3) -0.0488(2) 0.1977(2) 0.0449(7) Uani 1 1 d . .
O5 O 0.9316(3) 0.1367(2) 0.11594(19) 0.0453(7) Uani 1 1 d . .
N1 N 0.5852(3) 0.7869(3) 0.2112(2) 0.0299(6) Uani 1 1 d . .
C1 C 0.4397(3) 0.7692(3) 0.2370(2) 0.0263(7) Uani 1 1 d . .
C2 C 0.4005(3) 0.6715(3) 0.2090(2) 0.0275(7) Uani 1 1 d . .
C3 C 0.5296(3) 0.6311(3) 0.1606(2) 0.0271(7) Uani 1 1 d . .
C4 C 0.5605(4) 0.5422(3) 0.1143(3) 0.0339(8) Uani 1 1 d . .
H4 H 0.4873 0.4923 0.1095 0.041 Uiso 1 1 calc R U
C5 C 0.7024(4) 0.5305(3) 0.0759(3) 0.0399(9) Uani 1 1 d . .
H5 H 0.7239 0.4733 0.0436 0.048 Uiso 1 1 calc R U
C6 C 0.8135(4) 0.6026(4) 0.0845(3) 0.0438(9) Uani 1 1 d . .
H6 H 0.9083 0.5903 0.0603 0.053 Uiso 1 1 calc R U
C7 C 0.7857(4) 0.6922(3) 0.1284(3) 0.0397(9) Uani 1 1 d . .
H7 H 0.8593 0.7421 0.1327 0.048 Uiso 1 1 calc R U
C8 C 0.6429(4) 0.7043(3) 0.1656(3) 0.0303(7) Uani 1 1 d . .
C9 C 0.2317(3) 0.4585(3) 0.3491(3) 0.0277(7) Uani 1 1 d . .
C10 C 0.2814(4) 0.3451(3) 0.3431(3) 0.0344(8) Uani 1 1 d . .
H10 H 0.3199 0.3431 0.2779 0.041 Uiso 1 1 calc R U
C11 C 0.2724(4) 0.2350(3) 0.4362(3) 0.0407(9) Uani 1 1 d . .
H11 H 0.3047 0.1583 0.4337 0.049 Uiso 1 1 calc R U
C12 C 0.2156(4) 0.2390(3) 0.5327(3) 0.0402(9) Uani 1 1 d . .
H12 H 0.2084 0.1646 0.5946 0.048 Uiso 1 1 calc R U
C13 C 0.1697(4) 0.3523(3) 0.5381(3) 0.0393(8) Uani 1 1 d . .
H13 H 0.1336 0.3542 0.6038 0.047 Uiso 1 1 calc R U
C14 C 0.1768(4) 0.4631(3) 0.4465(3) 0.0334(8) Uani 1 1 d . .
H14 H 0.1454 0.5396 0.4500 0.040 Uiso 1 1 calc R U
C15 C 0.3524(3) 0.8499(3) 0.2886(2) 0.0278(7) Uani 1 1 d . .
C16 C 0.3113(3) 0.7684(3) 0.4080(2) 0.0262(7) Uani 1 1 d . .
C17 C 0.1814(4) 0.7876(3) 0.4593(3) 0.0372(8) Uani 1 1 d . .
H17 H 0.1184 0.8495 0.4210 0.045 Uiso 1 1 calc R U
C18 C 0.1440(4) 0.7153(4) 0.5675(3) 0.0494(10) Uani 1 1 d . .
H18 H 0.0556 0.7285 0.6010 0.059 Uiso 1 1 calc R U
C19 C 0.2361(5) 0.6248(4) 0.6255(3) 0.0478(10) Uani 1 1 d . .
H19 H 0.2105 0.5767 0.6980 0.057 Uiso 1 1 calc R U
C20 C 0.3664(4) 0.6054(3) 0.5760(3) 0.0412(9) Uani 1 1 d . .
H20 H 0.4296 0.5446 0.6153 0.049 Uiso 1 1 calc R U
C21 C 0.4044(4) 0.6761(3) 0.4676(3) 0.0329(8) Uani 1 1 d . .
H21 H 0.4926 0.6619 0.4345 0.039 Uiso 1 1 calc R U
C22 C 0.4378(3) 0.9686(3) 0.2729(3) 0.0288(7) Uani 1 1 d . .
C23 C 0.5058(4) 0.9800(3) 0.3533(3) 0.0313(7) Uani 1 1 d . .
H23 H 0.5020 0.9124 0.4199 0.038 Uiso 1 1 calc R U
C24 C 0.5795(4) 1.0905(3) 0.3365(3) 0.0371(8) Uani 1 1 d . .
H24 H 0.6245 1.0964 0.3916 0.044 Uiso 1 1 calc R U
C25 C 0.5862(4) 1.1909(3) 0.2390(3) 0.0436(9) Uani 1 1 d . .
H25 H 0.6347 1.2653 0.2280 0.052 Uiso 1 1 calc R U
C26 C 0.5213(5) 1.1814(3) 0.1575(3) 0.0521(11) Uani 1 1 d . .
H26 H 0.5271 1.2490 0.0908 0.063 Uiso 1 1 calc R U
C27 C 0.4468(4) 1.0711(3) 0.1742(3) 0.0435(9) Uani 1 1 d . .
H27 H 0.4023 1.0658 0.1186 0.052 Uiso 1 1 calc R U
C28 C 1.0685(7) 0.2341(6) 0.1969(5) 0.098(2) Uani 1 1 d . .
H28A H 1.1504 0.2383 0.1459 0.147 Uiso 1 1 calc R U
H28B H 1.1015 0.2278 0.2628 0.147 Uiso 1 1 calc R U
H28C H 1.0118 0.3096 0.1689 0.147 Uiso 1 1 calc R U
C29 C 0.9797(4) 0.1225(4) 0.2171(3) 0.0440(9) Uani 1 1 d . .
H29A H 1.0361 0.0456 0.2452 0.053 Uiso 1 1 calc R U
H29B H 0.8970 0.1169 0.2691 0.053 Uiso 1 1 calc R U
C30 C 0.8492(4) 0.0448(3) 0.1174(3) 0.0385(8) Uani 1 1 d . .
C31 C 0.8067(6) 0.0679(5) 0.0100(3) 0.0656(13) Uani 1 1 d . .
H31A H 0.8140 -0.0098 -0.0012 0.098 Uiso 1 1 calc R U
H31B H 0.8699 0.1311 -0.0441 0.098 Uiso 1 1 calc R U
H31C H 0.7087 0.0975 0.0059 0.098 Uiso 1 1 calc R U
H1 H 0.646(5) 0.847(4) 0.219(4) 0.067(14) Uiso 1 1 d . .

loop_
_atom_site_aniso_label
_atom_site_aniso_U_11
_atom_site_aniso_U_22
_atom_site_aniso_U_33
_atom_site_aniso_U_23
_atom_site_aniso_U_13
_atom_site_aniso_U_12
S1 0.0320(5) 0.0283(4) 0.0287(4) -0.0118(3) -0.0060(3) -0.0034(3)
O1 0.0296(13) 0.0347(13) 0.0471(15) -0.0140(11) -0.0071(11) 0.0021(10)
O2 0.0535(16) 0.0457(15) 0.0318(13) -0.0201(12) -0.0130(11) -0.0085(12)
O3 0.0390(14) 0.0316(12) 0.0350(13) -0.0135(11) -0.0145(11) 0.0065(10)
O4 0.0569(17) 0.0367(14) 0.0363(14) -0.0098(12) 0.0005(12) -0.0143(12)
O5 0.0610(17) 0.0368(14) 0.0333(14) -0.0065(11) -0.0077(12) -0.0165(12)
N1 0.0336(16) 0.0243(14) 0.0325(15) -0.0129(12) 0.0017(12) -0.0061(12)
C1 0.0348(18) 0.0202(15) 0.0220(15) -0.0062(12) -0.0033(13) -0.0009(13)
C2 0.0335(18) 0.0244(16) 0.0243(16) -0.0092(13) -0.0034(13) -0.0003(13)
C3 0.0355(18) 0.0197(15) 0.0213(16) -0.0041(12) 0.0019(13) -0.0024(13)
C4 0.049(2) 0.0241(16) 0.0284(18) -0.0115(14) 0.0005(15) -0.0032(15)
C5 0.058(2) 0.0296(18) 0.0268(18) -0.0093(14) 0.0080(16) 0.0013(16)
C6 0.043(2) 0.043(2) 0.040(2) -0.0164(17) 0.0145(17) 0.0004(17)
C7 0.036(2) 0.0342(19) 0.044(2) -0.0124(16) 0.0086(16) -0.0075(15)
C8 0.0345(18) 0.0237(15) 0.0280(17) -0.0067(13) 0.0026(14) -0.0036(13)
C9 0.0234(16) 0.0283(16) 0.0315(17) -0.0109(14) -0.0046(13) -0.0058(13)
C10 0.0333(18) 0.0318(18) 0.0370(19) -0.0133(15) 0.0007(15) -0.0033(14)
C11 0.038(2) 0.0282(18) 0.050(2) -0.0094(16) -0.0060(17) 0.0013(15)
C12 0.0352(19) 0.0364(19) 0.038(2) -0.0024(16) -0.0065(15) -0.0047(15)
C13 0.038(2) 0.045(2) 0.0306(19) -0.0100(16) -0.0008(15) -0.0080(16)
C14 0.0323(18) 0.0317(18) 0.0380(19) -0.0158(15) -0.0015(15) -0.0061(14)
C15 0.0315(17) 0.0245(16) 0.0276(17) -0.0105(13) -0.0043(13) 0.0017(13)
C16 0.0297(17) 0.0254(16) 0.0248(16) -0.0109(13) -0.0024(13) -0.0065(13)
C17 0.0367(19) 0.040(2) 0.036(2) -0.0170(16) -0.0022(15) -0.0012(15)
C18 0.048(2) 0.067(3) 0.039(2) -0.029(2) 0.0085(18) -0.011(2)
C19 0.060(3) 0.055(2) 0.0244(18) -0.0103(17) -0.0001(17) -0.021(2)
C20 0.055(2) 0.0311(18) 0.0327(19) -0.0036(15) -0.0174(17) -0.0077(16)
C21 0.0372(19) 0.0295(17) 0.0317(18) -0.0106(14) -0.0081(14) -0.0019(14)
C22 0.0344(18) 0.0230(15) 0.0294(17) -0.0118(13) -0.0008(13) 0.0018(13)
C23 0.0368(19) 0.0272(17) 0.0307(18) -0.0128(14) -0.0015(14) -0.0007(14)
C24 0.044(2) 0.0317(18) 0.040(2) -0.0187(16) -0.0031(16) -0.0046(15)
C25 0.053(2) 0.0237(17) 0.056(2) -0.0176(17) -0.0034(19) -0.0022(16)
C26 0.072(3) 0.0247(18) 0.045(2) 0.0015(17) -0.006(2) -0.0034(18)
C27 0.066(3) 0.0277(18) 0.034(2) -0.0063(15) -0.0135(18) -0.0022(17)
C28 0.108(4) 0.135(5) 0.077(4) -0.072(4) 0.029(3) -0.076(4)
C29 0.046(2) 0.051(2) 0.040(2) -0.0214(18) -0.0093(17) -0.0041(18)
C30 0.047(2) 0.038(2) 0.0299(19) -0.0125(16) -0.0015(15) -0.0103(17)
C31 0.086(3) 0.077(3) 0.034(2) -0.020(2) -0.010(2) -0.021(3)

loop_
_atom_type_symbol
_atom_type_description
_atom_type_scat_dispersion_real
_atom_type_scat_dispersion_imag
_atom_type_scat_source
C C 0.0033 0.0016 'International Tables Vol C Tables 4.2.6.8 and 6.1.1.4'
H H 0.0000 0.0000 'International Tables Vol C Tables 4.2.6.8 and 6.1.1.4'
N N 0.0061 0.0033 'International Tables Vol C Tables 4.2.6.8 and 6.1.1.4'
O O 0.0106 0.0060 'International Tables Vol C Tables 4.2.6.8 and 6.1.1.4'
S S 0.1246 0.1234 'International Tables Vol C Tables 4.2.6.8 and 6.1.1.4'

loop_
_geom_angle_atom_site_label_1
_geom_angle_atom_site_label_2
_geom_angle_atom_site_label_3
_geom_angle
O2 S1 O1 118.30(15)
O2 S1 C2 107.52(15)
O1 S1 C2 109.62(15)
O2 S1 C9 107.42(15)
O1 S1 C9 106.15(15)
C2 S1 C9 107.36(15)
C15 O3 H3 109.5
C30 O5 C29 116.8(3)
C1 N1 C8 110.9(3)
C1 N1 H1 129(3)
C8 N1 H1 120(3)
N1 C1 C2 107.4(3)
N1 C1 C15 120.2(3)
C2 C1 C15 132.4(3)
C1 C2 C3 108.1(3)
C1 C2 S1 129.5(2)
C3 C2 S1 122.3(2)
C8 C3 C4 118.7(3)
C8 C3 C2 105.6(3)
C4 C3 C2 135.7(3)
C5 C4 C3 118.5(3)
C5 C4 H4 120.7
C3 C4 H4 120.7
C4 C5 C6 121.4(3)
C4 C5 H5 119.3
C6 C5 H5 119.3
C7 C6 C5 121.2(3)
C7 C6 H6 119.4
C5 C6 H6 119.4
C6 C7 C8 116.9(3)
C6 C7 H7 121.5
C8 C7 H7 121.5
N1 C8 C7 128.9(3)
N1 C8 C3 108.0(3)
C7 C8 C3 123.2(3)
C14 C9 C10 121.1(3)
C14 C9 S1 119.5(3)
C10 C9 S1 119.3(3)
C11 C10 C9 118.8(3)
C11 C10 H10 120.6
C9 C10 H10 120.6
C12 C11 C10 120.2(3)
C12 C11 H11 119.9
C10 C11 H11 119.9
C13 C12 C11 120.6(3)
C13 C12 H12 119.7
C11 C12 H12 119.7
C12 C13 C14 120.4(3)
C12 C13 H13 119.8
C14 C13 H13 119.8
C13 C14 C9 119.0(3)
C13 C14 H14 120.5
C9 C14 H14 120.5
O3 C15 C22 104.3(2)
O3 C15 C1 109.9(3)
C22 C15 C1 110.9(3)
O3 C15 C16 111.4(3)
C22 C15 C16 111.2(3)
C1 C15 C16 109.0(2)
C17 C16 C21 118.5(3)
C17 C16 C15 120.1(3)
C21 C16 C15 121.4(3)
C16 C17 C18 120.6(3)
C16 C17 H17 119.7
C18 C17 H17 119.7
C19 C18 C17 120.5(4)
C19 C18 H18 119.7
C17 C18 H18 119.7
C18 C19 C20 119.7(3)
C18 C19 H19 120.2
C20 C19 H19 120.2
C19 C20 C21 120.3(3)
C19 C20 H20 119.8
C21 C20 H20 119.8
C20 C21 C16 120.4(3)
C20 C21 H21 119.8
C16 C21 H21 119.8
C23 C22 C27 117.9(3)
C23 C22 C15 123.0(3)
C27 C22 C15 119.1(3)
C22 C23 C24 121.2(3)
C22 C23 H23 119.4
C24 C23 H23 119.4
C25 C24 C23 120.2(3)
C25 C24 H24 119.9
C23 C24 H24 119.9
C24 C25 C26 119.8(3)
C24 C25 H25 120.1
C26 C25 H25 120.1
C25 C26 C27 120.2(4)
C25 C26 H26 119.9
C27 C26 H26 119.9
C26 C27 C22 120.8(4)
C26 C27 H27 119.6
C22 C27 H27 119.6
C29 C28 H28A 109.5
C29 C28 H28B 109.5
H28A C28 H28B 109.5
C29 C28 H28C 109.5
H28A C28 H28C 109.5
H28B C28 H28C 109.5
O5 C29 C28 107.5(4)
O5 C29 H29A 110.2
C28 C29 H29A 110.2
O5 C29 H29B 110.2
C28 C29 H29B 110.2
H29A C29 H29B 108.5
O4 C30 O5 122.7(3)
O4 C30 C31 124.7(4)
O5 C30 C31 112.5(3)
C30 C31 H31A 109.5
C30 C31 H31B 109.5
H31A C31 H31B 109.5
C30 C31 H31C 109.5
H31A C31 H31C 109.5
H31B C31 H31C 109.5

loop_
_geom_bond_atom_site_label_1
_geom_bond_atom_site_label_2
_geom_bond_distance
S1 O2 1.440(2)
S1 O1 1.448(2)
S1 C2 1.735(3)
S1 C9 1.766(3)
O3 C15 1.418(4)
O3 H3 0.8200
O4 C30 1.208(4)
O5 C30 1.317(4)
O5 C29 1.450(4)
N1 C1 1.359(4)
N1 C8 1.386(4)
N1 H1 0.95(5)
C1 C2 1.391(4)
C1 C15 1.529(4)
C2 C3 1.452(4)
C3 C8 1.395(5)
C3 C4 1.403(4)
C4 C5 1.384(5)
C4 H4 0.9300
C5 C6 1.390(6)
C5 H5 0.9300
C6 C7 1.383(5)
C6 H6 0.9300
C7 C8 1.388(5)
C7 H7 0.9300
C9 C14 1.391(5)
C9 C10 1.392(5)
C10 C11 1.388(5)
C10 H10 0.9300
C11 C12 1.381(5)
C11 H11 0.9300
C12 C13 1.378(5)
C12 H12 0.9300
C13 C14 1.381(5)
C13 H13 0.9300
C14 H14 0.9300
C15 C22 1.528(4)
C15 C16 1.534(4)
C16 C17 1.379(5)
C16 C21 1.394(4)
C17 C18 1.388(5)
C17 H17 0.9300
C18 C19 1.369(6)
C18 H18 0.9300
C19 C20 1.372(6)
C19 H19 0.9300
C20 C21 1.387(5)
C20 H20 0.9300
C21 H21 0.9300
C22 C23 1.381(5)
C22 C27 1.389(5)
C23 C24 1.387(5)
C23 H23 0.9300
C24 C25 1.368(5)
C24 H24 0.9300
C25 C26 1.370(6)
C25 H25 0.9300
C26 C27 1.389(5)
C26 H26 0.9300
C27 H27 0.9300
C28 C29 1.462(6)
C28 H28A 0.9600
C28 H28B 0.9600
C28 H28C 0.9600
C29 H29A 0.9700
C29 H29B 0.9700
C30 C31 1.484(5)
C31 H31A 0.9600
C31 H31B 0.9600
C31 H31C 0.9600
